data_2209823
loop_
_publ_author_name
'Zhu, Miao-Li'

_publ_section_title
;
 <i>N</i>,<i>N</i>'-(2-Ammonioethyl)ethane-1,2-diaminium
 di-\m-oxalato-bis[aquaoxalatocuprate(II)]
;
_journal_coeditor_code DN2046
_journal_issue 8
_journal_name_full 'Acta Crystallographica Section E'
_journal_page_first m1985
_journal_page_last m1987
_journal_paper_doi 10.1107/S1600536806028893
_journal_volume 62
_journal_year 2006
_chemical_formula_iupac '(C6 H22 N4) [Cu2 (C2 O4)4 (H2 O1)2]'
_chemical_formula_moiety 'C6 H22 N4 +, C8 H4 Cu2 O18'
_chemical_formula_sum 'C14 H26 Cu2 N4 O18'
_chemical_formula_weight 665.47
_chemical_name_systematic
;
N,N'-(2-Ammonioethyl)ethane-1,2-diaminium
di-\m~2~-oxalato-bis[aquaoxalatocuprate(II)]
;
_space_group_IT_number 14
_symmetry_cell_setting monoclinic
_symmetry_space_group_name_Hall '-P 2ybc'
_symmetry_space_group_name_H-M 'P 1 21/c 1'
_atom_sites_solution_hydrogens geom
_atom_sites_solution_primary direct
_atom_sites_solution_secondary difmap
_audit_creation_method SHELXL-97
_cell_angle_alpha 90.0
_cell_angle_beta 118.263(2)
_cell_angle_gamma 90.0
_cell_formula_units_Z 2
_cell_length_a 9.736(2)
_cell_length_b 14.089(3)
_cell_length_c 9.398(2)
_cell_measurement_reflns_used 2738
_cell_measurement_temperature 298(2)
_cell_measurement_theta_max 26.77
_cell_measurement_theta_min 2.37
_cell_volume 1135.4(4)
_computing_cell_refinement 'SAINT (Bruker,2000)'
_computing_data_collection 'SMART (Bruker,2000)'
_computing_data_reduction SAINT
_computing_molecular_graphics 'SHELXTL/PC (Sheldrick, 1999) and ORTEP-3 for Windows (Farrugia, 1997)'
_computing_publication_material SHELXTL/PC
_computing_structure_refinement 'SHELXL97 (Sheldrick, 1997)'
_computing_structure_solution 'SHELXS97 (Sheldrick, 1997)'
_diffrn_ambient_temperature 298(2)
_diffrn_measured_fraction_theta_full 0.955
_diffrn_measured_fraction_theta_max 0.955
_diffrn_measurement_device_type 'Bruker SMART CCD area-detector'
_diffrn_measurement_method \w
_diffrn_radiation_monochromator graphite
_diffrn_radiation_source 'fine-focus sealed tube'
_diffrn_radiation_type MoK\a
_diffrn_radiation_wavelength 0.71073
_diffrn_reflns_av_R_equivalents 0.0239
_diffrn_reflns_av_sigmaI/netI 0.0322
_diffrn_reflns_limit_h_max 12
_diffrn_reflns_limit_h_min -12
_diffrn_reflns_limit_k_max 16
_diffrn_reflns_limit_k_min -17
_diffrn_reflns_limit_l_max 11
_diffrn_reflns_limit_l_min -10
_diffrn_reflns_number 6026
_diffrn_reflns_theta_full 27.00
_diffrn_reflns_theta_max 27.00
_diffrn_reflns_theta_min 2.38
_diffrn_standards_decay_% 0
_diffrn_standards_number 0
_exptl_absorpt_coefficient_mu 1.973
_exptl_absorpt_correction_T_max 0.6937
_exptl_absorpt_correction_T_min 0.5891
_exptl_absorpt_correction_type multi-scan
_exptl_absorpt_process_details '(SADABS; Sheldrick, 2000)'
_exptl_crystal_colour blue
_exptl_crystal_density_diffrn 1.946
_exptl_crystal_density_method 'not measured'
_exptl_crystal_description pillar
_exptl_crystal_F_000 680
_exptl_crystal_size_max 0.30
_exptl_crystal_size_mid 0.20
_exptl_crystal_size_min 0.20
_refine_diff_density_max 0.420
_refine_diff_density_min -0.524
_refine_ls_extinction_method none
_refine_ls_goodness_of_fit_ref 0.982
_refine_ls_hydrogen_treatment mixed
_refine_ls_matrix_type full
_refine_ls_number_parameters 179
_refine_ls_number_reflns 2356
_refine_ls_number_restraints 3
_refine_ls_restrained_S_all 0.982
_refine_ls_R_factor_all 0.0369
_refine_ls_R_factor_gt 0.0314
_refine_ls_shift/su_max 0.001
_refine_ls_shift/su_mean 0.000
_refine_ls_structure_factor_coef Fsqd
_refine_ls_weighting_details 'calc w=1/[\s^2^(Fo^2^)+(0.0472P)^2^] where P=(Fo^2^+2Fc^2^)/3'
_refine_ls_weighting_scheme calc
_refine_ls_wR_factor_gt 0.0777
_refine_ls_wR_factor_ref 0.0794
_reflns_number_gt 1971
_reflns_number_total 2356
_reflns_threshold_expression I>2\s(I)
_cod_data_source_file dn2046.cif
_cod_data_source_block I
_cod_original_sg_symbol_H-M 'P 21/c'
_cod_database_code 2209823
_cod_database_fobs_code 2209823

loop_
_symmetry_equiv_pos_as_xyz
'x, y, z'
'-x, y+1/2, -z+1/2'
'-x, -y, -z'
'x, -y-1/2, z-1/2'

loop_
_atom_site_type_symbol
_atom_site_label
_atom_site_fract_x
_atom_site_fract_y
_atom_site_fract_z
_atom_site_U_iso_or_equiv
_atom_site_adp_type
_atom_site_calc_flag
_atom_site_refinement_flags
_atom_site_occupancy
Cu Cu1 0.67072(3) 0.447150(19) 0.63152(4) 0.02676(12) Uani d . 1
O O1 0.87265(17) 0.49937(11) 0.6813(2) 0.0283(4) Uani d . 1
O O2 1.04204(19) 0.60478(12) 0.8485(2) 0.0386(5) Uani d . 1
O O3 0.68240(19) 0.52977(11) 0.8024(2) 0.0306(4) Uani d . 1
O O4 0.8555(2) 0.62055(12) 0.9963(2) 0.0397(4) Uani d . 1
O O5 0.66899(18) 0.35806(11) 0.4728(2) 0.0316(4) Uani d . 1
O O6 0.5435(2) 0.22460(13) 0.3603(3) 0.0478(5) Uani d . 1
O O7 0.45966(17) 0.40441(11) 0.5627(2) 0.0279(4) Uani d . 1
O O8 0.30585(19) 0.28514(12) 0.4191(2) 0.0381(4) Uani d . 1
C C1 0.9210(3) 0.55863(15) 0.7968(3) 0.0266(5) Uani d . 1
C C2 0.8119(3) 0.57191(16) 0.8734(3) 0.0274(5) Uani d . 1
C C3 0.4270(3) 0.33036(15) 0.4737(3) 0.0265(5) Uani d . 1
C C4 0.5565(3) 0.30050(16) 0.4309(3) 0.0290(5) Uani d . 1
O O9 0.8046(2) 0.31789(15) 0.8263(2) 0.0443(5) Uani d D 1
H H91 0.869(3) 0.340(2) 0.914(2) 0.066 Uiso d D 1
H H92 0.726(2) 0.303(2) 0.833(4) 0.066 Uiso d D 1
C C5 0.1162(3) 0.34644(18) 0.6109(3) 0.0378(6) Uani d . 1
H H5A 0.0486 0.3584 0.4969 0.045 Uiso calc R 1
H H5B 0.1915 0.2986 0.6196 0.045 Uiso calc R 1
C C6 0.2019(3) 0.43683(16) 0.6897(3) 0.0323(6) Uani d . 1
H H6A 0.2388 0.4663 0.6208 0.039 Uiso calc R 1
H H6B 0.1299 0.4805 0.6997 0.039 Uiso calc R 1
C C7 0.4265(3) 0.51012(17) 0.9218(3) 0.0336(6) Uani d . 1
H H7A 0.3618 0.5547 0.9419 0.040 Uiso calc R 1
H H7B 0.4538 0.5386 0.8446 0.040 Uiso calc R 1
N N1 0.0201(2) 0.30836(14) 0.6837(3) 0.0349(5) Uani d . 1
H H1A 0.0770 0.3074 0.7908 0.052 Uiso calc R 1
H H1B -0.0109 0.2497 0.6478 0.052 Uiso calc R 1
H H1C -0.0629 0.3453 0.6559 0.052 Uiso calc R 1
N N2 0.3378(2) 0.42038(14) 0.8535(2) 0.0308(5) Uani d . 1
H H2A 0.3033 0.3976 0.9203 0.037 Uiso calc R 1
H H2B 0.4016 0.3767 0.8461 0.037 Uiso calc R 1

loop_
_atom_site_aniso_label
_atom_site_aniso_U_11
_atom_site_aniso_U_22
_atom_site_aniso_U_33
_atom_site_aniso_U_12
_atom_site_aniso_U_13
_atom_site_aniso_U_23
Cu1 0.02250(18) 0.03177(19) 0.02784(19) -0.00245(11) 0.01340(14) -0.00609(12)
O1 0.0242(8) 0.0329(9) 0.0296(9) -0.0022(7) 0.0143(7) -0.0061(7)
O2 0.0268(9) 0.0410(10) 0.0458(12) -0.0073(8) 0.0154(9) -0.0117(9)
O3 0.0281(9) 0.0385(9) 0.0302(10) -0.0045(7) 0.0178(8) -0.0075(8)
O4 0.0454(11) 0.0445(10) 0.0299(10) -0.0065(8) 0.0182(9) -0.0117(8)
O5 0.0261(9) 0.0380(9) 0.0343(10) -0.0050(7) 0.0171(8) -0.0099(8)
O6 0.0442(11) 0.0421(11) 0.0682(15) -0.0124(9) 0.0357(11) -0.0261(10)
O7 0.0221(8) 0.0315(9) 0.0315(9) -0.0018(7) 0.0138(7) -0.0053(7)
O8 0.0291(9) 0.0384(10) 0.0481(12) -0.0085(8) 0.0194(9) -0.0105(9)
C1 0.0245(12) 0.0265(12) 0.0280(13) 0.0025(9) 0.0118(11) 0.0015(10)
C2 0.0324(13) 0.0259(12) 0.0241(13) 0.0035(10) 0.0136(11) 0.0022(10)
C3 0.0265(12) 0.0263(12) 0.0266(13) 0.0006(10) 0.0125(11) 0.0012(10)
C4 0.0282(13) 0.0314(12) 0.0274(13) -0.0013(10) 0.0130(11) -0.0039(10)
O9 0.0385(12) 0.0551(12) 0.0390(11) -0.0131(9) 0.0181(9) -0.0029(10)
C5 0.0382(14) 0.0477(15) 0.0302(14) -0.0026(12) 0.0183(12) -0.0048(12)
C6 0.0322(13) 0.0362(14) 0.0319(14) 0.0052(11) 0.0179(11) 0.0055(11)
C7 0.0297(13) 0.0324(13) 0.0418(16) -0.0023(11) 0.0194(12) 0.0032(12)
N1 0.0327(12) 0.0323(11) 0.0353(12) 0.0000(9) 0.0124(10) -0.0034(9)
N2 0.0285(11) 0.0317(10) 0.0354(13) -0.0009(8) 0.0178(10) 0.0012(9)

loop_
_atom_type_symbol
_atom_type_description
_atom_type_scat_dispersion_real
_atom_type_scat_dispersion_imag
_atom_type_scat_source
C C 0.0033 0.0016 'International Tables Vol C Tables 4.2.6.8 and 6.1.1.4'
H H 0.0000 0.0000 'International Tables Vol C Tables 4.2.6.8 and 6.1.1.4'
Cu Cu 0.3201 1.2651 'International Tables Vol C Tables 4.2.6.8 and 6.1.1.4'
N N 0.0061 0.0033 'International Tables Vol C Tables 4.2.6.8 and 6.1.1.4'
O O 0.0106 0.0060 'International Tables Vol C Tables 4.2.6.8 and 6.1.1.4'

loop_
_geom_angle_atom_site_label_1
_geom_angle_atom_site_label_2
_geom_angle_atom_site_label_3
_geom_angle_site_symmetry_1
_geom_angle_site_symmetry_3
_geom_angle
O7 Cu1 O1 . . 173.88(7)
O7 Cu1 O3 . . 95.74(7)
O1 Cu1 O3 . . 85.26(7)
O7 Cu1 O5 . . 85.44(7)
O1 Cu1 O5 . . 94.00(6)
O3 Cu1 O5 . . 175.80(7)
C1 O1 Cu1 . . 112.30(14)
C2 O3 Cu1 . . 111.81(15)
C4 O5 Cu1 . . 110.13(14)
C3 O7 Cu1 . . 111.63(14)
O2 C1 O1 . . 125.8(2)
O2 C1 C2 . . 119.5(2)
O1 C1 C2 . . 114.7(2)
O4 C2 O3 . . 124.9(2)
O4 C2 C1 . . 119.6(2)
O3 C2 C1 . . 115.5(2)
O8 C3 O7 . . 126.4(2)
O8 C3 C4 . . 119.5(2)
O7 C3 C4 . . 114.14(19)
O6 C4 O5 . . 125.2(2)
O6 C4 C3 . . 119.0(2)
O5 C4 C3 . . 115.8(2)
H91 O9 H92 . . 109(2)
N1 C5 C6 . . 113.4(2)
N1 C5 H5A . . 108.9
C6 C5 H5A . . 108.9
N1 C5 H5B . . 108.9
C6 C5 H5B . . 108.9
H5A C5 H5B . . 107.7
N2 C6 C5 . . 112.8(2)
N2 C6 H6A . . 109.0
C5 C6 H6A . . 109.0
N2 C6 H6B . . 109.0
C5 C6 H6B . . 109.0
H6A C6 H6B . . 107.8
N2 C7 C7 . 3_667 110.2(2)
N2 C7 H7A . . 109.6
C7 C7 H7A 3_667 . 109.6
N2 C7 H7B . . 109.6
C7 C7 H7B 3_667 . 109.6
H7A C7 H7B . . 108.1
C5 N1 H1A . . 109.5
C5 N1 H1B . . 109.5
H1A N1 H1B . . 109.5
C5 N1 H1C . . 109.5
H1A N1 H1C . . 109.5
H1B N1 H1C . . 109.5
C7 N2 C6 . . 111.12(18)
C7 N2 H2A . . 109.4
C6 N2 H2A . . 109.4
C7 N2 H2B . . 109.4
C6 N2 H2B . . 109.4
H2A N2 H2B . . 108.0

loop_
_geom_bond_atom_site_label_1
_geom_bond_atom_site_label_2
_geom_bond_site_symmetry_2
_geom_bond_distance
Cu1 O7 . 1.935(2)
Cu1 O1 . 1.938(2)
Cu1 O3 . 1.943(2)
Cu1 O5 . 1.944(2)
Cu1 O9 . 2.471(2)
Cu1 Cu1 3_666 3.4050(10)
O1 C1 . 1.270(3)
O2 C1 . 1.227(3)
O3 C2 . 1.261(3)
O4 C2 . 1.233(3)
O5 C4 . 1.266(3)
O6 C4 . 1.233(3)
O7 C3 . 1.279(3)
O8 C3 . 1.219(3)
C1 C2 . 1.551(3)
C3 C4 . 1.553(3)
O9 H91 . 0.82(3)
O9 H92 . 0.82(3)
C5 N1 . 1.496(3)
C5 C6 . 1.511(3)
C5 H5A . 0.9700
C5 H5B . 0.9700
C6 N2 . 1.498(3)
C6 H6A . 0.9700
C6 H6B . 0.9700
C7 N2 . 1.494(3)
C7 C7 3_667 1.516(5)
C7 H7A . 0.9700
C7 H7B . 0.9700
N1 H1A . 0.8900
N1 H1B . 0.8900
N1 H1C . 0.8900
N2 H2A . 0.9000
N2 H2B . 0.9000

loop_
_geom_hbond_atom_site_label_D
_geom_hbond_atom_site_label_H
_geom_hbond_atom_site_label_A
_geom_hbond_site_symmetry_A
_geom_hbond_distance_DH
_geom_hbond_distance_HA
_geom_hbond_distance_DA
_geom_hbond_angle_DHA
_geom_hbond_publ_flag
N2 H2B O6 4_566 0.90 1.95 2.840(3) 171.6 y
N2 H2A O8 4_566 0.90 2.57 3.007(3) 110.2 y
N2 H2A O4 3_667 0.90 2.05 2.895(3) 155.2 y
N1 H1C O9 1_455 0.89 2.52 2.979(3) 113.0 y
N1 H1C O5 1_455 0.89 2.36 3.113(3) 142.8 y
N1 H1C O1 1_455 0.89 2.30 3.045(2) 140.8 y
N1 H1B O2 2_646 0.89 2.07 2.917(3) 159.6 y
N1 H1A O8 4_566 0.89 2.36 2.922(3) 121.2 y
N1 H1A O4 3_667 0.89 2.05 2.840(3) 146.6 y
O9 H92 O6 4_566 0.82(3) 1.95(3) 2.773(3) 175(3) y
O9 H91 O4 3_767 0.82(3) 2.46(2) 3.043(3) 128(2) y
O9 H91 O2 3_767 0.82(3) 2.12(2) 2.905(3) 158(3) y
